data_1535129
loop_
_publ_author_name
'Hatscher, S.T.'
'Urland, W.'

_publ_section_title
;
 Synthese und Kristallstrukturen von Bromid-Thiosilicaten Ln3 Br (Si S4)2
 der Lanthanide (Ln = La, Ce, Pr, Nd, Sm, Gd)
;
_journal_name_full 'Zeitschrift fuer Anorganische und Allgemeine Chemie'
_journal_page_first 608
_journal_page_last 611
_journal_volume 628
_journal_year 2002
_chemical_formula_sum 'Br Gd3 S8 Si2'
_chemical_name_systematic 'Gd3 Br (Si S4)2'
_space_group_IT_number 15
_symmetry_space_group_name_Hall '-C 2yc'
_symmetry_space_group_name_H-M 'C 1 2/c 1'
_cell_angle_alpha 90
_cell_angle_beta 99.26
_cell_angle_gamma 90
_cell_formula_units_Z 4
_cell_length_a 15.565
_cell_length_b 7.508
_cell_length_c 10.745
_cell_volume 1239.319
_citation_journal_id_ASTM ZAACAB
_cod_data_source_file Hatscher_ZAACAB_2002_309.cif
_cod_data_source_block Br1Gd3S8Si2
_cod_original_formula_sum 'Br1 Gd3 S8 Si2'
_cod_database_code 1535129

loop_
_symmetry_equiv_pos_as_xyz
x,y,z
-x,y,-z+1/2
-x,-y,-z
x,-y,z-1/2
x+1/2,y+1/2,z
-x+1/2,y+1/2,-z+1/2
-x+1/2,-y+1/2,-z
x+1/2,-y+1/2,z-1/2

loop_
_atom_site_label
_atom_site_type_symbol
_atom_site_fract_x
_atom_site_fract_y
_atom_site_fract_z
_atom_site_occupancy
_atom_site_U_iso_or_equiv
Br1 Br-1 0 0.98479 0.25 1 0.0
S2 S-2 0.28334 0.56614 0.08697 1 0.0
S3 S-2 0.06643 0.66728 0.03503 1 0.0
Gd2 Gd+3 0.5 0.12855 0.75 1 0.0
Si1 Si+4 0.1571 0.46284 0.02399 1 0.0
S1 S-2 0.14214 0.24401 0.14015 1 0.0
Gd1 Gd+3 0.19863 0.12342 0.68039 1 0.0
S4 S-2 0.14495 0.4044 -0.16966 1 0.0
